data_4345660
loop_
_publ_author_name
'Bekker, Tatyana B.'
'Rashchenko, Sergey V.'
'Solntsev, Vladimir P.'
'Yelisseyev, Alexander P.'
'Kragzhda, Alexander A.'
'Bakakin, Vladimir V.'
'Seryotkin, Yuriy V.'
'Kokh, Alexander E.'
'Kokh, Konstantin A.'
'Kuznetsov, Artem B.'

_publ_section_title
;
 Growth and Optical Properties of LixNa1-xBa12(BO3)7F4 Fluoride Borates
 with &quot;Antizeolite&quot; Structure.
;
_journal_issue 9
_journal_name_full 'Inorganic chemistry'
_journal_page_first 5411
_journal_page_last 5419
_journal_paper_doi 10.1021/acs.inorgchem.7b00520
_journal_volume 56
_journal_year 2017
_chemical_formula_sum 'B7 Ba12 F4 Li0.5 Na0.5 O21'
_chemical_formula_weight 2150.71
_chemical_name_systematic 'barium lithium sodium fluoride borate'
_space_group_crystal_system tetragonal
_space_group_IT_number 106
_space_group_name_Hall 'P 4c -2ab'
_space_group_name_H-M_alt 'P 42 b c'
_symmetry_space_group_name_Hall 'P 4c -2ab'
_symmetry_space_group_name_H-M 'P 42 b c'
_audit_creation_method SHELXL-2016/6
_cell_angle_alpha 90
_cell_angle_beta 90
_cell_angle_gamma 90
_cell_formula_units_Z 4
_cell_length_a 13.56238(6)
_cell_length_b 13.56238(6)
_cell_length_c 14.93712(13)
_cell_measurement_reflns_used 57814
_cell_measurement_temperature 293(2)
_cell_measurement_theta_max 32.2350
_cell_measurement_theta_min 2.5570
_cell_volume 2747.51(3)
_computing_cell_refinement 'CrysAlisPro 1.171.38.43 (Rigaku OD, 2015)'
_computing_data_collection 'CrysAlisPro 1.171.38.43 (Rigaku OD, 2015)'
_computing_data_reduction 'CrysAlisPro 1.171.38.43 (Rigaku OD, 2015)'
_computing_structure_refinement 'SHELXL-2016/6 (Sheldrick, 2016)'
_computing_structure_solution 'SHELXS-2013/1 (Sheldrick, 2013)'
_diffrn_ambient_temperature 293(2)
_diffrn_measured_fraction_theta_full 1.000
_diffrn_measured_fraction_theta_max 1.000
_diffrn_measurement_device_type 'STOE IPDS-2T'
_diffrn_measurement_method '\w scans'
_diffrn_radiation_type MoK\a
_diffrn_radiation_wavelength 0.71073
_diffrn_reflns_av_R_equivalents 0.0683
_diffrn_reflns_av_unetI/netI 0.0144
_diffrn_reflns_Laue_measured_fraction_full 1.000
_diffrn_reflns_Laue_measured_fraction_max 1.000
_diffrn_reflns_limit_h_max 20
_diffrn_reflns_limit_h_min -20
_diffrn_reflns_limit_k_max 20
_diffrn_reflns_limit_k_min -20
_diffrn_reflns_limit_l_max 22
_diffrn_reflns_limit_l_min -22
_diffrn_reflns_number 129631
_diffrn_reflns_point_group_measured_fraction_full 1.000
_diffrn_reflns_point_group_measured_fraction_max 1.000
_diffrn_reflns_theta_full 25.242
_diffrn_reflns_theta_max 32.329
_diffrn_reflns_theta_min 2.124
_diffrn_source 'sealed X-ray tube'
_exptl_absorpt_coefficient_mu 17.004
_exptl_absorpt_correction_T_max 0.31858
_exptl_absorpt_correction_T_min 0.29726
_exptl_absorpt_correction_type empirical
_exptl_absorpt_process_details
;
CrysAlisPro 1.171.38.43 (Rigaku Oxford Diffraction, 2015)
Spherical absorption correction
 using 0.05 mm equivalent radius and absorption coefficient.
Empirical absorption correction using spherical harmonics,
 implemented in SCALE3 ABSPACK scaling algorithm.
;
_exptl_crystal_colour pinkish
_exptl_crystal_density_diffrn 5.199
_exptl_crystal_description grain
_exptl_crystal_F_000 3672
_exptl_crystal_size_max 0.1
_exptl_crystal_size_mid 0.1
_exptl_crystal_size_min 0.1
_refine_diff_density_max 1.285
_refine_diff_density_min -1.367
_refine_diff_density_rms 0.237
_refine_ls_abs_structure_details
;
 Flack x determined using 2187 quotients [(I+)-(I-)]/[(I+)+(I-)]
 (Parsons, Flack and Wagner, Acta Cryst. B69 (2013) 249-259).
;
_refine_ls_abs_structure_Flack 0.491(19)
_refine_ls_extinction_coef 0.00070(2)
_refine_ls_extinction_expression Fc^*^=kFc[1+0.001xFc^2^\l^3^/sin(2\q)]^-1/4^
_refine_ls_extinction_method 'SHELXL-2016/6 (Sheldrick 2016)'
_refine_ls_goodness_of_fit_ref 1.210
_refine_ls_hydrogen_treatment undef
_refine_ls_matrix_type full
_refine_ls_number_parameters 198
_refine_ls_number_reflns 4916
_refine_ls_number_restraints 1
_refine_ls_restrained_S_all 1.210
_refine_ls_R_factor_all 0.0287
_refine_ls_R_factor_gt 0.0285
_refine_ls_shift/su_max 0.001
_refine_ls_shift/su_mean 0.000
_refine_ls_structure_factor_coef Fsqd
_refine_ls_weighting_details 'w=1/[\s^2^(Fo^2^)+(0.0170P)^2^+31.2663P] where P=(Fo^2^+2Fc^2^)/3'
_refine_ls_weighting_scheme calc
_refine_ls_wR_factor_gt 0.0644
_refine_ls_wR_factor_ref 0.0646
_reflns_Friedel_coverage 0.932
_reflns_Friedel_fraction_full 0.999
_reflns_Friedel_fraction_max 1.000
_reflns_number_gt 4898
_reflns_number_total 4916
_reflns_threshold_expression 'I > 2\s(I)'
_cod_data_source_file ic7b00520_si_002.cif
_cod_data_source_block shelx
_cod_depositor_comments 'Adding full bibliography for 4345660.cif.'
_cod_original_formula_sum 'B7 Ba12 F4 Li0.50 Na0.50 O21'
_cod_database_code 4345660
_shelx_space_group_comment
;
The symmetry employed for this shelxl refinement is uniquely defined
by the following loop, which should always be used as a source of
symmetry information in preference to the above space-group names.
They are only intended as comments.
;

loop_
_space_group_symop_operation_xyz
'x, y, z'
'-x, -y, z'
'-y, x, z+1/2'
'y, -x, z+1/2'
'x+1/2, -y+1/2, z'
'-x+1/2, y+1/2, z'
'-y+1/2, -x+1/2, z+1/2'
'y+1/2, x+1/2, z+1/2'

loop_
_atom_site_label
_atom_site_type_symbol
_atom_site_fract_x
_atom_site_fract_y
_atom_site_fract_z
_atom_site_U_iso_or_equiv
_atom_site_adp_type
_atom_site_occupancy
_atom_site_site_symmetry_order
_atom_site_calc_flag
_atom_site_refinement_flags_posn
_atom_site_refinement_flags_adp
_atom_site_refinement_flags_occupancy
Ba1 Ba 0.29556(4) 0.06430(5) 0.44506(3) 0.01142(13) Uani 1 1 d . . .
Ba2 Ba 0.57737(5) 0.20599(4) 0.44420(4) 0.01188(13) Uani 1 1 d . . .
Ba3 Ba 0.000000 0.000000 0.44235(8) 0.0166(2) Uani 1 2 d S T P
Ba4 Ba 0.29933(5) 0.06554(5) 0.17927(3) 0.01115(14) Uani 1 1 d . . .
Ba5 Ba 0.29829(5) -0.07516(5) 0.67491(3) 0.01250(16) Uani 1 1 d . . .
Ba6 Ba 0.16972(3) -0.17940(3) 0.31082(9) 0.01035(9) Uani 1 1 d . . .
Ba7 Ba 0.000000 0.000000 0.17614(8) 0.0155(2) Uani 1 2 d S T P
B1 B 0.1648(11) 0.1586(10) 0.5952(11) 0.015(3) Uani 1 1 d . . .
O1 O 0.2487(8) 0.1128(8) 0.6352(7) 0.0222(19) Uani 1 1 d . . .
O2 O 0.1239(6) 0.1184(7) 0.5207(7) 0.0129(17) Uani 1 1 d . . .
O3 O 0.6220(7) 0.2628(7) 0.6407(7) 0.0199(18) Uani 1 1 d . . .
B2 B 0.1231(5) 0.1184(5) 0.3123(12) 0.0085(12) Uani 1 1 d . . .
O4 O 0.5240(4) 0.3543(4) 0.3112(9) 0.0137(9) Uani 1 1 d . . .
O5 O 0.1459(4) 0.0201(4) 0.3097(9) 0.0137(9) Uani 1 1 d . . .
O6 O 0.1954(4) 0.1888(4) 0.3137(9) 0.0144(10) Uiso 1 1 d . . .
B3 B 0.1701(9) 0.1512(10) 0.0228(9) 0.007(2) Uiso 1 1 d . . .
O7 O -0.1111(7) 0.2548(7) 0.4926(6) 0.0166(16) Uani 1 1 d . . .
O8 O 0.2276(10) -0.1244(8) 0.4794(7) 0.031(3) Uani 1 1 d . . .
O9 O -0.1188(8) 0.1278(8) 0.6034(8) 0.022(2) Uani 1 1 d . . .
BC1 B 0.500000 0.000000 0.5748(12) 0.017(4) Uani 1 2 d S T P
OC1 O 0.500000 0.000000 0.6664(7) 0.022(2) Uani 1 2 d S T P
OC2 O -0.0762(6) -0.4549(6) 0.5313(6) 0.0251(16) Uani 1 1 d . . .
Na1 Na 0.500000 0.000000 0.313(2) 0.022(3) Uani 0.40(3) 2 d S T P
Li1 Li 0.500000 0.000000 0.313(2) 0.022(3) Uani 0.60(3) 2 d S T P
F1 F 0.3650(4) 0.0712(4) 0.8135(8) 0.0257(11) Uani 1 1 d . . .
F2 F 0.3589(4) -0.0757(3) 0.3112(7) 0.0195(9) Uani 1 1 d . . .

loop_
_atom_site_aniso_label
_atom_site_aniso_U_11
_atom_site_aniso_U_22
_atom_site_aniso_U_33
_atom_site_aniso_U_23
_atom_site_aniso_U_13
_atom_site_aniso_U_12
Ba1 0.0131(3) 0.0109(2) 0.0102(3) 0.0001(4) -0.0010(2) 0.0002(2)
Ba2 0.0121(3) 0.0116(3) 0.0119(3) 0.0005(2) 0.0009(4) 0.00119(19)
Ba3 0.0229(5) 0.0164(4) 0.0107(4) 0.000 0.000 -0.0075(4)
Ba4 0.0101(3) 0.0121(3) 0.0114(3) -0.0004(3) 0.0000(2) -0.0001(2)
Ba5 0.0117(3) 0.0112(3) 0.0146(4) 0.0016(3) 0.0006(2) 0.0007(2)
Ba6 0.00887(15) 0.00948(16) 0.01270(16) 0.0001(4) -0.0007(3) 0.00196(11)
Ba7 0.0165(4) 0.0181(5) 0.0119(5) 0.000 0.000 -0.0071(4)
B1 0.016(5) 0.009(4) 0.020(5) 0.007(3) -0.002(4) 0.003(3)
O1 0.018(4) 0.021(5) 0.028(5) -0.003(4) -0.007(4) 0.003(3)
O2 0.011(4) 0.019(4) 0.009(3) -0.002(3) -0.006(3) 0.006(3)
O3 0.014(4) 0.016(4) 0.029(5) 0.011(3) -0.001(3) -0.001(3)
B2 0.006(2) 0.011(3) 0.009(3) -0.004(5) -0.005(5) 0.001(2)
O4 0.010(2) 0.011(2) 0.020(2) 0.000(4) -0.004(4) -0.0012(16)
O5 0.013(2) 0.010(2) 0.019(2) 0.001(4) -0.002(4) 0.0014(16)
O7 0.011(4) 0.021(4) 0.017(4) 0.007(3) 0.002(3) -0.002(3)
O8 0.052(7) 0.021(5) 0.019(4) -0.002(4) 0.009(4) -0.017(5)
O9 0.015(4) 0.029(5) 0.021(5) 0.002(4) -0.008(4) -0.001(4)
BC1 0.014(7) 0.010(6) 0.027(12) 0.000 0.000 0.006(4)
OC1 0.021(5) 0.027(5) 0.018(5) 0.000 0.000 -0.001(4)
OC2 0.022(4) 0.020(3) 0.033(4) 0.012(3) -0.004(3) -0.001(3)
Na1 0.010(4) 0.012(4) 0.045(6) 0.000 0.000 0.001(3)
Li1 0.010(4) 0.012(4) 0.045(6) 0.000 0.000 0.001(3)
F1 0.023(2) 0.023(2) 0.031(3) -0.002(4) 0.000(4) -0.0034(19)
F2 0.018(2) 0.020(2) 0.020(2) 0.003(4) -0.007(4) 0.0018(16)

loop_
_atom_type_symbol
_atom_type_description
_atom_type_scat_dispersion_real
_atom_type_scat_dispersion_imag
_atom_type_scat_source
Li Li -0.0003 0.0001 'International Tables Vol C Tables 4.2.6.8 and 6.1.1.4'
B B 0.0013 0.0007 'International Tables Vol C Tables 4.2.6.8 and 6.1.1.4'
O O 0.0106 0.0060 'International Tables Vol C Tables 4.2.6.8 and 6.1.1.4'
F F 0.0171 0.0103 'International Tables Vol C Tables 4.2.6.8 and 6.1.1.4'
Na Na 0.0362 0.0249 'International Tables Vol C Tables 4.2.6.8 and 6.1.1.4'
Ba Ba -0.3244 2.2819 'International Tables Vol C Tables 4.2.6.8 and 6.1.1.4'

loop_
_geom_angle_atom_site_label_1
_geom_angle_atom_site_label_2
_geom_angle_atom_site_label_3
_geom_angle
_geom_angle_site_symmetry_1
_geom_angle_site_symmetry_3
OC2 Ba1 O2 121.5(3) 5_545 .
OC2 Ba1 O8 66.8(3) 5_545 .
O2 Ba1 O8 83.5(3) . .
OC2 Ba1 F1 96.2(2) 5_545 7_554
O2 Ba1 F1 138.6(2) . 7_554
O8 Ba1 F1 130.8(3) . 7_554
OC2 Ba1 O7 94.0(3) 5_545 5
O2 Ba1 O7 92.6(3) . 5
O8 Ba1 O7 153.8(3) . 5
F1 Ba1 O7 66.3(2) 7_554 5
OC2 Ba1 F2 76.7(2) 5_545 .
O2 Ba1 F2 136.7(2) . .
O8 Ba1 F2 67.6(3) . .
F1 Ba1 F2 63.5(2) 7_554 .
O7 Ba1 F2 127.3(2) 5 .
OC2 Ba1 O6 164.6(3) 5_545 .
O2 Ba1 O6 73.9(3) . .
O8 Ba1 O6 120.2(3) . .
F1 Ba1 O6 68.6(2) 7_554 .
O7 Ba1 O6 82.9(2) 5 .
F2 Ba1 O6 93.1(3) . .
OC2 Ba1 O5 133.07(19) 5_545 .
O2 Ba1 O5 75.3(3) . .
O8 Ba1 O5 73.0(3) . .
F1 Ba1 O5 91.9(3) 7_554 .
O7 Ba1 O5 131.0(2) 5 .
F2 Ba1 O5 66.0(2) . .
O6 Ba1 O5 48.11(18) . .
OC2 Ba1 O1 78.4(3) 5_545 .
O2 Ba1 O1 49.9(3) . .
O8 Ba1 O1 87.5(3) . .
F1 Ba1 O1 136.1(3) 7_554 .
O7 Ba1 O1 70.6(2) 5 .
F2 Ba1 O1 150.1(3) . .
O6 Ba1 O1 114.4(3) . .
O5 Ba1 O1 123.7(3) . .
OC2 Ba1 B1 104.8(3) 5_545 .
O2 Ba1 B1 25.6(3) . .
O8 Ba1 B1 93.2(4) . .
F1 Ba1 B1 135.9(3) 7_554 .
O7 Ba1 B1 73.9(3) 5 .
F2 Ba1 B1 158.8(3) . .
O6 Ba1 B1 88.9(3) . .
O5 Ba1 B1 100.7(3) . .
O1 Ba1 B1 26.9(3) . .
OC2 Ba1 B2 158.7(2) 5_545 .
O2 Ba1 B2 63.8(3) . .
O8 Ba1 B2 94.9(3) . .
F1 Ba1 B2 87.6(3) 7_554 .
O7 Ba1 B2 106.6(2) 5 .
F2 Ba1 B2 86.5(3) . .
O6 Ba1 B2 25.68(19) . .
O5 Ba1 B2 25.67(17) . .
O1 Ba1 B2 112.9(3) . .
B1 Ba1 B2 86.3(4) . .
OC2 Ba2 O7 91.5(3) 6 5
OC2 Ba2 O2 122.7(3) 6 5
O7 Ba2 O2 86.3(3) 5 5
OC2 Ba2 F2 79.8(3) 6 2_655
O7 Ba2 F2 127.3(2) 5 2_655
O2 Ba2 F2 141.4(2) 5 2_655
OC2 Ba2 O6 140.4(2) 6 5
O7 Ba2 O6 127.2(2) 5 5
O2 Ba2 O6 73.9(3) 5 5
F2 Ba2 O6 70.3(2) 2_655 5
OC2 Ba2 O8 65.6(3) 6 2_655
O7 Ba2 O8 151.9(3) 5 2_655
O2 Ba2 O8 92.7(3) 5 2_655
F2 Ba2 O8 66.9(3) 2_655 2_655
O6 Ba2 O8 78.9(3) 5 2_655
OC2 Ba2 O4 159.9(2) 6 .
O7 Ba2 O4 79.2(3) 5 .
O2 Ba2 O4 74.9(3) 5 .
F2 Ba2 O4 91.6(3) 2_655 .
O6 Ba2 O4 48.67(18) 5 .
O8 Ba2 O4 127.6(3) 2_655 .
OC2 Ba2 F1 93.1(3) 6 7_554
O7 Ba2 F1 66.3(3) 5 7_554
O2 Ba2 F1 136.0(2) 5 7_554
F2 Ba2 F1 62.4(2) 2_655 7_554
O6 Ba2 F1 95.3(3) 5 7_554
O8 Ba2 F1 127.7(2) 2_655 7_554
O4 Ba2 F1 66.9(2) . 7_554
OC2 Ba2 O3 74.3(3) 6 .
O7 Ba2 O3 83.3(3) 5 .
O2 Ba2 O3 48.5(3) 5 .
F2 Ba2 O3 140.4(2) 2_655 .
O6 Ba2 O3 114.0(3) 5 .
O8 Ba2 O3 75.3(2) 2_655 .
O4 Ba2 O3 121.5(3) . .
F1 Ba2 O3 146.9(3) 7_554 .
OC2 Ba2 B1 97.9(4) 6 5
O7 Ba2 B1 92.8(3) 5 5
O2 Ba2 B1 25.5(4) 5 5
F2 Ba2 B1 139.7(3) 2_655 5
O6 Ba2 B1 89.2(3) 5 5
O8 Ba2 B1 75.5(4) 2_655 5
O4 Ba2 B1 100.3(3) . 5
F1 Ba2 B1 156.7(3) 7_554 5
O3 Ba2 B1 25.8(3) . 5
OC2 Ba2 B2 166.0(3) 6 5
O7 Ba2 B2 101.8(3) 5 5
O2 Ba2 B2 63.5(3) 5 5
F2 Ba2 B2 88.4(3) 2_655 5
O6 Ba2 B2 25.70(19) 5 5
O8 Ba2 B2 102.8(3) 2_655 5
O4 Ba2 B2 26.20(17) . 5
F1 Ba2 B2 88.1(3) 7_554 5
O3 Ba2 B2 111.5(3) . 5
B1 Ba2 B2 86.1(4) 5 5
OC2 Ba2 Na1 67.0(4) 6 .
O7 Ba2 Na1 91.3(2) 5 .
O2 Ba2 Na1 170.1(4) 5 .
F2 Ba2 Na1 37.4(2) 2_655 .
O6 Ba2 Na1 100.2(4) 5 .
O8 Ba2 Na1 93.9(2) 2_655 .
O4 Ba2 Na1 95.2(4) . .
F1 Ba2 Na1 35.4(2) 7_554 .
O3 Ba2 Na1 140.7(4) . .
B1 Ba2 Na1 164.4(4) 5 .
B2 Ba2 Na1 107.7(5) 5 .
O2 Ba3 O2 126.6(5) 2 .
O2 Ba3 O4 78.7(3) 2 6_545
O2 Ba3 O4 145.6(2) . 6_545
O2 Ba3 O4 145.6(2) 2 5_455
O2 Ba3 O4 78.7(3) . 5_455
O4 Ba3 O4 91.2(4) 6_545 5_455
O2 Ba3 O5 78.6(3) 2 2
O2 Ba3 O5 146.2(2) . 2
O4 Ba3 O5 50.0(2) 6_545 2
O4 Ba3 O5 70.0(3) 5_455 2
O2 Ba3 O5 146.2(2) 2 .
O2 Ba3 O5 78.6(3) . .
O4 Ba3 O5 70.0(3) 6_545 .
O4 Ba3 O5 50.0(2) 5_455 .
O5 Ba3 O5 90.5(4) 2 .
O2 Ba3 B2 166.7(4) 2 .
O2 Ba3 B2 66.7(4) . .
O4 Ba3 B2 89.4(3) 6_545 .
O4 Ba3 B2 27.37(18) 5_455 .
O5 Ba3 B2 89.3(3) 2 .
O5 Ba3 B2 26.81(19) . .
O2 Ba3 B2 66.7(4) 2 2
O2 Ba3 B2 166.7(4) . 2
O4 Ba3 B2 27.37(18) 6_545 2
O4 Ba3 B2 89.4(3) 5_455 2
O5 Ba3 B2 26.80(19) 2 2
O5 Ba3 B2 89.3(3) . 2
B2 Ba3 B2 100.0(5) . 2
O2 Ba3 B3 82.3(3) 2 3
O2 Ba3 B3 78.9(3) . 3
O4 Ba3 B3 132.3(2) 6_545 3
O4 Ba3 B3 80.5(3) 5_455 3
O5 Ba3 B3 83.5(3) 2 3
O5 Ba3 B3 128.6(2) . 3
B2 Ba3 B3 101.9(3) . 3
B2 Ba3 B3 105.1(3) 2 3
O2 Ba3 B3 78.9(3) 2 4
O2 Ba3 B3 82.3(3) . 4
O4 Ba3 B3 80.5(3) 6_545 4
O4 Ba3 B3 132.3(2) 5_455 4
O5 Ba3 B3 128.6(2) 2 4
O5 Ba3 B3 83.5(3) . 4
B2 Ba3 B3 105.1(3) . 4
B2 Ba3 B3 101.9(3) 2 4
B3 Ba3 B3 137.4(5) 3 4
O2 Ba3 Ba7 63.3(2) 2 3
O2 Ba3 Ba7 63.3(2) . 3
O4 Ba3 Ba7 134.4(2) 6_545 3
O4 Ba3 Ba7 134.4(2) 5_455 3
O5 Ba3 Ba7 134.8(2) 2 3
O5 Ba3 Ba7 134.8(2) . 3
B2 Ba3 Ba7 130.0(3) . 3
B2 Ba3 Ba7 130.0(3) 2 3
B3 Ba3 Ba7 68.7(2) 3 3
B3 Ba3 Ba7 68.7(2) 4 3
O2 Ba3 Ba6 102.92(18) 2 .
O2 Ba3 Ba6 103.38(19) . .
O4 Ba3 Ba6 43.38(10) 6_545 .
O4 Ba3 Ba6 91.09(17) 5_455 .
O5 Ba3 Ba6 90.00(16) 2 .
O5 Ba3 Ba6 44.56(10) . .
B2 Ba3 Ba6 71.34(17) . .
B2 Ba3 Ba6 70.72(16) 2 .
B3 Ba3 Ba6 170.8(2) 3 .
B3 Ba3 Ba6 51.7(2) 4 .
Ba7 Ba3 Ba6 120.40(2) 3 .
O9 Ba4 O3 83.9(3) 4_554 7_554
O9 Ba4 F1 138.4(3) 4_554 7_554
O3 Ba4 F1 130.5(2) 7_554 7_554
O9 Ba4 O1 91.5(3) 4_554 7_554
O3 Ba4 O1 153.6(4) 7_554 7_554
F1 Ba4 O1 67.1(3) 7_554 7_554
O9 Ba4 F2 135.6(3) 4_554 .
O3 Ba4 F2 67.1(2) 7_554 .
F1 Ba4 F2 63.9(2) 7_554 .
O1 Ba4 F2 129.0(2) 7_554 .
O9 Ba4 OC1 151.2(3) 4_554 7_554
O3 Ba4 OC1 89.4(2) 7_554 7_554
F1 Ba4 OC1 64.0(2) 7_554 7_554
O1 Ba4 OC1 82.1(2) 7_554 7_554
F2 Ba4 OC1 64.6(2) . 7_554
O9 Ba4 O5 73.8(3) 4_554 .
O3 Ba4 O5 74.0(3) 7_554 .
F1 Ba4 O5 92.3(3) 7_554 .
O1 Ba4 O5 129.5(2) 7_554 .
F2 Ba4 O5 66.4(2) . .
OC1 Ba4 O5 131.0(2) 7_554 .
O9 Ba4 O7 50.3(3) 4_554 4_554
O3 Ba4 O7 86.1(3) 7_554 4_554
F1 Ba4 O7 137.4(3) 7_554 4_554
O1 Ba4 O7 71.4(2) 7_554 4_554
F2 Ba4 O7 149.0(2) . 4_554
OC1 Ba4 O7 101.4(3) 7_554 4_554
O5 Ba4 O7 122.4(3) . 4_554
O9 Ba4 O6 73.9(3) 4_554 .
O3 Ba4 O6 121.2(3) 7_554 .
F1 Ba4 O6 68.1(2) 7_554 .
O1 Ba4 O6 81.8(2) 7_554 .
F2 Ba4 O6 92.6(3) . .
OC1 Ba4 O6 132.1(3) 7_554 .
O5 Ba4 O6 47.80(18) . .
O7 Ba4 O6 115.4(3) 4_554 .
O9 Ba4 B3 26.4(3) 4_554 .
O3 Ba4 B3 90.9(3) 7_554 .
F1 Ba4 B3 138.6(3) 7_554 .
O1 Ba4 B3 74.7(3) 7_554 .
F2 Ba4 B3 156.3(3) . .
OC1 Ba4 B3 126.4(3) 7_554 .
O5 Ba4 B3 100.2(3) . .
O7 Ba4 B3 25.4(3) 4_554 .
O6 Ba4 B3 91.7(3) . .
O9 Ba4 B2 63.5(4) 4_554 .
O3 Ba4 B2 96.3(3) 7_554 .
F1 Ba4 B2 87.1(3) 7_554 .
O1 Ba4 B2 104.9(3) 7_554 .
F2 Ba4 B2 86.1(3) . .
OC1 Ba4 B2 145.3(3) 7_554 .
O5 Ba4 B2 25.39(18) . .
O7 Ba4 B2 113.1(3) 4_554 .
O6 Ba4 B2 25.36(17) . .
B3 Ba4 B2 87.8(3) . .
O9 Ba4 BC1 126.5(4) 4_554 7_554
O3 Ba4 BC1 84.4(2) 7_554 7_554
F1 Ba4 BC1 84.9(3) 7_554 7_554
O1 Ba4 BC1 77.4(2) 7_554 7_554
F2 Ba4 BC1 84.9(3) . 7_554
OC1 Ba4 BC1 24.7(3) 7_554 7_554
O5 Ba4 BC1 149.05(19) . 7_554
O7 Ba4 BC1 76.9(3) 4_554 7_554
O6 Ba4 BC1 150.9(2) . 7_554
B3 Ba4 BC1 102.2(3) . 7_554
B2 Ba4 BC1 170.0(4) . 7_554
O1 Ba5 O9 86.5(3) . 2
O1 Ba5 OC2 81.0(3) . 5_545
O9 Ba5 OC2 106.3(3) 2 5_545
O1 Ba5 F2 127.7(2) . 8_545
O9 Ba5 F2 137.5(3) 2 8_545
OC2 Ba5 F2 103.6(2) 5_545 8_545
O1 Ba5 O3 155.4(4) . 2_655
O9 Ba5 O3 92.0(3) 2 2_655
OC2 Ba5 O3 75.9(3) 5_545 2_655
F2 Ba5 O3 67.0(3) 8_545 2_655
O1 Ba5 OC1 83.9(2) . .
O9 Ba5 OC1 154.4(3) 2 .
OC2 Ba5 OC1 48.6(3) 5_545 .
F2 Ba5 OC1 64.7(2) 8_545 .
O3 Ba5 OC1 87.0(2) 2_655 .
O1 Ba5 O4 76.0(3) . 7
O9 Ba5 O4 73.2(3) 2 7
OC2 Ba5 O4 157.0(2) 5_545 7
F2 Ba5 O4 90.1(3) 8_545 7
O3 Ba5 O4 126.9(2) 2_655 7
OC1 Ba5 O4 126.7(2) . 7
O1 Ba5 F1 66.7(3) . .
O9 Ba5 F1 134.8(3) 2 .
OC2 Ba5 F1 104.6(2) 5_545 .
F2 Ba5 F1 61.8(2) 8_545 .
O3 Ba5 F1 127.4(2) 2_655 .
OC1 Ba5 F1 61.2(2) . .
O4 Ba5 F1 65.5(2) 7 .
O1 Ba5 O6 122.4(3) . 4
O9 Ba5 O6 72.1(3) 2 4
OC2 Ba5 O6 155.7(2) 5_545 4
F2 Ba5 O6 68.3(2) 8_545 4
O3 Ba5 O6 79.9(3) 2_655 4
OC1 Ba5 O6 132.6(3) . 4
O4 Ba5 O6 46.99(17) 7 4
F1 Ba5 O6 91.8(3) . 4
O1 Ba5 O8 85.4(3) . .
O9 Ba5 O8 46.8(3) 2 .
OC2 Ba5 O8 59.9(3) 5_545 .
F2 Ba5 O8 142.4(3) 8_545 .
O3 Ba5 O8 75.9(3) 2_655 .
OC1 Ba5 O8 108.6(3) . .
O4 Ba5 O8 118.1(3) 7 .
F1 Ba5 O8 150.6(3) . .
O6 Ba5 O8 111.8(3) 4 .
O1 Ba5 B2 98.1(3) . 4
O9 Ba5 B2 61.9(4) 2 4
OC2 Ba5 B2 168.3(3) 5_545 4
F2 Ba5 B2 86.3(3) 8_545 4
O3 Ba5 B2 102.8(2) 2_655 4
OC1 Ba5 B2 143.1(3) . 4
O4 Ba5 B2 25.36(18) 7 4
F1 Ba5 B2 85.6(3) . 4
O6 Ba5 B2 24.83(16) 4 4
O8 Ba5 B2 108.3(3) . 4
O1 Ba5 BC1 79.3(2) . .
O9 Ba5 BC1 129.9(4) 2 .
OC2 Ba5 BC1 24.3(3) 5_545 .
F2 Ba5 BC1 85.5(3) 8_545 .
O3 Ba5 BC1 83.0(2) 2_655 .
OC1 Ba5 BC1 24.6(3) . .
O4 Ba5 BC1 144.8(2) 7 .
F1 Ba5 BC1 81.8(3) . .
O6 Ba5 BC1 152.7(2) 4 .
O8 Ba5 BC1 84.1(3) . .
B2 Ba5 BC1 167.2(4) 4 .
O6 Ba6 O4 145.50(16) 6_545 6_545
O6 Ba6 O5 141.15(16) 6_545 .
O4 Ba6 O5 73.34(15) 6_545 .
O6 Ba6 O8 88.3(4) 6_545 .
O4 Ba6 O8 103.5(4) 6_545 .
O5 Ba6 O8 76.6(4) . .
O6 Ba6 O3 88.6(3) 6_545 7_554
O4 Ba6 O3 105.9(3) 6_545 7_554
O5 Ba6 O3 76.0(3) . 7_554
O8 Ba6 O3 131.4(2) . 7_554
O6 Ba6 F1 73.61(15) 6_545 4_554
O4 Ba6 F1 71.90(15) 6_545 4_554
O5 Ba6 F1 145.23(15) . 4_554
O8 Ba6 F1 111.2(3) . 4_554
O3 Ba6 F1 114.2(3) 7_554 4_554
O6 Ba6 O1 88.8(4) 6_545 4_554
O4 Ba6 O1 78.1(3) 6_545 4_554
O5 Ba6 O1 106.6(3) . 4_554
O8 Ba6 O1 176.7(3) . 4_554
O3 Ba6 O1 49.9(3) 7_554 4_554
F1 Ba6 O1 66.5(3) 4_554 4_554
O6 Ba6 F2 73.07(15) 6_545 .
O4 Ba6 F2 141.41(14) 6_545 .
O5 Ba6 F2 68.08(14) . .
O8 Ba6 F2 67.4(3) . .
O3 Ba6 F2 65.4(3) 7_554 .
F1 Ba6 F2 146.68(14) 4_554 .
O1 Ba6 F2 113.1(3) 4_554 .
O6 Ba6 O7 86.4(3) 6_545 2
O4 Ba6 O7 78.2(3) 6_545 2
O5 Ba6 O7 108.2(3) . 2
O8 Ba6 O7 48.6(3) . 2
O3 Ba6 O7 175.0(2) 7_554 2
F1 Ba6 O7 64.1(3) 4_554 2
O1 Ba6 O7 129.63(16) 4_554 2
F2 Ba6 O7 113.2(3) . 2
O6 Ba6 B3 93.9(4) 6_545 4
O4 Ba6 B3 85.0(4) 6_545 4
O5 Ba6 B3 87.5(4) . 4
O8 Ba6 B3 25.4(3) . 4
O3 Ba6 B3 156.2(3) 7_554 4
F1 Ba6 B3 89.1(3) 4_554 4
O1 Ba6 B3 153.6(3) 4_554 4
F2 Ba6 B3 92.7(3) . 4
O7 Ba6 B3 25.0(3) 2 4
O6 Ba6 B1 95.3(4) 6_545 4_554
O4 Ba6 B1 86.9(4) 6_545 4_554
O5 Ba6 B1 85.8(4) . 4_554
O8 Ba6 B1 155.8(3) . 4_554
O3 Ba6 B1 25.4(3) 7_554 4_554
F1 Ba6 B1 92.7(3) 4_554 4_554
O1 Ba6 B1 26.2(3) 4_554 4_554
F2 Ba6 B1 90.8(3) . 4_554
O7 Ba6 B1 155.3(3) 2 4_554
B3 Ba6 B1 170.7(2) 4 4_554
O6 Ba6 Ba3 148.6(3) 6_545 .
O4 Ba6 Ba3 46.2(2) 6_545 .
O5 Ba6 Ba3 46.4(2) . .
O8 Ba6 Ba3 62.3(3) . .
O3 Ba6 Ba3 118.47(19) 7_554 .
F1 Ba6 Ba3 105.56(16) 4_554 .
O1 Ba6 Ba3 120.3(2) 4_554 .
F2 Ba6 Ba3 102.57(14) . .
O7 Ba6 Ba3 66.39(18) 2 .
B3 Ba6 Ba3 54.8(2) 4 .
B1 Ba6 Ba3 116.0(3) 4_554 .
O9 Ba7 O9 130.7(6) 3_554 4_554
O9 Ba7 O5 76.6(3) 3_554 2
O9 Ba7 O5 145.2(3) 4_554 2
O9 Ba7 O5 145.2(3) 3_554 .
O9 Ba7 O5 76.6(3) 4_554 .
O5 Ba7 O5 90.1(4) 2 .
O9 Ba7 O4 143.4(3) 3_554 5_455
O9 Ba7 O4 77.8(3) 4_554 5_455
O5 Ba7 O4 69.3(3) 2 5_455
O5 Ba7 O4 49.5(2) . 5_455
O9 Ba7 O4 77.8(3) 3_554 6_545
O9 Ba7 O4 143.4(3) 4_554 6_545
O5 Ba7 O4 49.5(2) 2 6_545
O5 Ba7 O4 69.3(3) . 6_545
O4 Ba7 O4 89.6(4) 5_455 6_545
O9 Ba7 B2 163.3(4) 3_554 .
O9 Ba7 B2 65.9(4) 4_554 .
O5 Ba7 B2 87.9(3) 2 .
O5 Ba7 B2 26.32(18) . .
O4 Ba7 B2 26.83(18) 5_455 .
O4 Ba7 B2 87.5(3) 6_545 .
O9 Ba7 B2 65.9(4) 3_554 2
O9 Ba7 B2 163.3(4) 4_554 2
O5 Ba7 B2 26.32(18) 2 2
O5 Ba7 B2 87.9(3) . 2
O4 Ba7 B2 87.5(3) 5_455 2
O4 Ba7 B2 26.83(18) 6_545 2
B2 Ba7 B2 97.4(6) . 2
O9 Ba7 O2 73.4(3) 3_554 4_554
O9 Ba7 O2 72.3(3) 4_554 4_554
O5 Ba7 O2 142.43(17) 2 4_554
O5 Ba7 O2 101.9(3) . 4_554
O4 Ba7 O2 143.23(19) 5_455 4_554
O4 Ba7 O2 101.7(2) 6_545 4_554
B2 Ba7 O2 117.9(3) . 4_554
B2 Ba7 O2 117.7(2) 2 4_554
O9 Ba7 O2 72.3(3) 3_554 3_554
O9 Ba7 O2 73.4(3) 4_554 3_554
O5 Ba7 O2 101.9(3) 2 3_554
O5 Ba7 O2 142.44(17) . 3_554
O4 Ba7 O2 101.7(2) 5_455 3_554
O4 Ba7 O2 143.23(19) 6_545 3_554
B2 Ba7 O2 117.7(2) . 3_554
B2 Ba7 O2 117.9(3) 2 3_554
O2 Ba7 O2 90.0(3) 4_554 3_554
O9 Ba7 B1 82.1(3) 3_554 4_554
O9 Ba7 B1 80.4(3) 4_554 4_554
O5 Ba7 B1 130.1(3) 2 4_554
O5 Ba7 B1 82.5(3) . 4_554
O4 Ba7 B1 130.6(3) 5_455 4_554
O4 Ba7 B1 82.3(3) 6_545 4_554
B2 Ba7 B1 103.8(3) . 4_554
B2 Ba7 B1 103.9(3) 2 4_554
O2 Ba7 B1 23.7(3) 4_554 4_554
O2 Ba7 B1 113.7(4) 3_554 4_554
O9 Ba7 B1 80.4(3) 3_554 3_554
O9 Ba7 B1 82.1(3) 4_554 3_554
O5 Ba7 B1 82.5(3) 2 3_554
O5 Ba7 B1 130.1(3) . 3_554
O4 Ba7 B1 82.3(3) 5_455 3_554
O4 Ba7 B1 130.6(3) 6_545 3_554
B2 Ba7 B1 103.9(3) . 3_554
B2 Ba7 B1 103.8(3) 2 3_554
O2 Ba7 B1 113.7(4) 4_554 3_554
O2 Ba7 B1 23.7(3) 3_554 3_554
B1 Ba7 B1 137.4(6) 4_554 3_554
O2 B1 O3 122.6(11) . 5_455
O2 B1 O1 119.6(11) . .
O3 B1 O1 117.5(13) 5_455 .
O2 B1 Ba1 58.7(7) . .
O3 B1 Ba1 154.0(10) 5_455 .
O1 B1 Ba1 70.8(7) . .
O2 B1 Ba2 59.5(6) . 5_455
O3 B1 Ba2 75.3(7) 5_455 5_455
O1 B1 Ba2 148.9(10) . 5_455
Ba1 B1 Ba2 86.5(4) . 5_455
O2 B1 Ba6 149.4(10) . 3
O3 B1 Ba6 60.2(7) 5_455 3
O1 B1 Ba6 63.5(7) . 3
Ba1 B1 Ba6 134.3(4) . 3
Ba2 B1 Ba6 135.4(5) 5_455 3
O2 B1 Ba7 76.4(8) . 3
O3 B1 Ba7 92.1(8) 5_455 3
O1 B1 Ba7 95.8(8) . 3
Ba1 B1 Ba7 112.1(5) . 3
Ba2 B1 Ba7 112.7(4) 5_455 3
Ba6 B1 Ba7 73.1(3) 3 3
B1 O1 Ba5 134.5(9) . .
B1 O1 Ba4 128.1(9) . 7
Ba5 O1 Ba4 97.1(3) . 7
B1 O1 Ba6 90.3(8) . 3
Ba5 O1 Ba6 97.7(3) . 3
Ba4 O1 Ba6 88.0(3) 7 3
B1 O1 Ba1 82.4(8) . .
Ba5 O1 Ba1 87.0(3) . .
Ba4 O1 Ba1 97.1(3) 7 .
Ba6 O1 Ba1 172.6(4) 3 .
B1 O2 Ba3 151.7(9) . .
B1 O2 Ba1 95.7(7) . .
Ba3 O2 Ba1 101.6(3) . .
B1 O2 Ba2 95.0(7) . 5_455
Ba3 O2 Ba2 101.7(3) . 5_455
Ba1 O2 Ba2 105.3(4) . 5_455
B1 O2 Ba7 80.0(8) . 3
Ba3 O2 Ba7 71.7(3) . 3
Ba1 O2 Ba7 127.3(3) . 3
Ba2 O2 Ba7 127.4(3) 5_455 3
B1 O3 Ba4 136.5(8) 5 7
B1 O3 Ba6 94.4(8) 5 7
Ba4 O3 Ba6 99.6(3) 7 7
B1 O3 Ba5 128.5(8) 5 2_655
Ba4 O3 Ba5 92.3(3) 7 2_655
Ba6 O3 Ba5 91.3(3) 7 2_655
B1 O3 Ba2 79.0(7) 5 .
Ba4 O3 Ba2 86.6(3) 7 .
Ba6 O3 Ba2 173.1(4) 7 .
Ba5 O3 Ba2 91.3(3) 2_655 .
O5 B2 O6 121.2(6) . .
O5 B2 O4 118.4(6) . 5_455
O6 B2 O4 120.3(6) . 5_455
O5 B2 Ba3 68.0(7) . .
O6 B2 Ba3 139.2(12) . .
O4 B2 Ba3 67.5(6) 5_455 .
O5 B2 Ba7 66.2(6) . .
O6 B2 Ba7 139.6(12) . .
O4 B2 Ba7 66.9(6) 5_455 .
Ba3 B2 Ba7 81.27(17) . .
O5 B2 Ba1 67.9(6) . .
O6 B2 Ba1 67.8(6) . .
O4 B2 Ba1 141.7(11) 5_455 .
Ba3 B2 Ba1 83.2(4) . .
Ba7 B2 Ba1 134.1(2) . .
O5 B2 Ba2 142.9(11) . 5_455
O6 B2 Ba2 66.7(6) . 5_455
O4 B2 Ba2 67.5(6) 5_455 5_455
Ba3 B2 Ba2 83.7(4) . 5_455
Ba7 B2 Ba2 134.3(2) . 5_455
Ba1 B2 Ba2 85.9(4) . 5_455
O5 B2 Ba4 66.1(6) . .
O6 B2 Ba4 68.2(7) . .
O4 B2 Ba4 140.7(11) 5_455 .
Ba3 B2 Ba4 134.0(2) . .
Ba7 B2 Ba4 83.0(4) . .
Ba1 B2 Ba4 77.52(15) . .
Ba2 B2 Ba4 135.0(2) 5_455 .
O5 B2 Ba5 139.2(11) . 3_554
O6 B2 Ba5 68.2(7) . 3_554
O4 B2 Ba5 66.4(6) 5_455 3_554
Ba3 B2 Ba5 133.9(2) . 3_554
Ba7 B2 Ba5 82.3(4) . 3_554
Ba1 B2 Ba5 136.0(2) . 3_554
Ba2 B2 Ba5 77.76(16) 5_455 3_554
Ba4 B2 Ba5 85.7(4) . 3_554
B2 O4 Ba6 174.4(5) 5 6
B2 O4 Ba3 85.2(7) 5 5
Ba6 O4 Ba3 90.4(2) 6 5
B2 O4 Ba7 86.2(7) 5 5
Ba6 O4 Ba7 90.3(2) 6 5
Ba3 O4 Ba7 89.57(14) 5 5
B2 O4 Ba2 86.3(6) 5 .
Ba6 O4 Ba2 97.3(3) 6 .
Ba3 O4 Ba2 92.2(4) 5 .
Ba7 O4 Ba2 172.2(2) 5 .
B2 O4 Ba5 88.2(7) 5 7_554
Ba6 O4 Ba5 96.2(2) 6 7_554
Ba3 O4 Ba5 173.2(2) 5 7_554
Ba7 O4 Ba5 91.4(4) 5 7_554
Ba2 O4 Ba5 85.92(13) . 7_554
B2 O5 Ba6 173.4(6) . .
B2 O5 Ba3 85.2(7) . .
Ba6 O5 Ba3 89.0(2) . .
B2 O5 Ba7 87.5(7) . .
Ba6 O5 Ba7 89.5(2) . .
Ba3 O5 Ba7 89.72(14) . .
B2 O5 Ba4 88.5(7) . .
Ba6 O5 Ba4 97.4(3) . .
Ba3 O5 Ba4 173.1(2) . .
Ba7 O5 Ba4 92.8(4) . .
B2 O5 Ba1 86.4(7) . .
Ba6 O5 Ba1 96.7(2) . .
Ba3 O5 Ba1 91.2(4) . .
Ba7 O5 Ba1 173.7(2) . .
Ba4 O5 Ba1 85.62(13) . .
B2 O6 Ba6 178.2(12) . 6
B2 O6 Ba2 87.6(7) . 5_455
Ba6 O6 Ba2 93.6(3) 6 5_455
B2 O6 Ba1 86.5(7) . .
Ba6 O6 Ba1 94.7(3) 6 .
Ba2 O6 Ba1 95.1(4) 5_455 .
B2 O6 Ba4 86.4(7) . .
Ba6 O6 Ba4 92.5(3) 6 .
Ba2 O6 Ba4 174.0(2) 5_455 .
Ba1 O6 Ba4 84.74(13) . .
B2 O6 Ba5 86.9(7) . 3_554
Ba6 O6 Ba5 91.8(3) 6 3_554
Ba2 O6 Ba5 85.49(13) 5_455 3_554
Ba1 O6 Ba5 173.4(2) . 3_554
Ba4 O6 Ba5 94.0(4) . 3_554
O7 B3 O8 122.1(11) 4_554 3_554
O7 B3 O9 120.6(10) 4_554 4_554
O8 B3 O9 117.2(10) 3_554 4_554
O7 B3 Ba4 68.0(6) 4_554 .
O8 B3 Ba4 152.0(10) 3_554 .
O9 B3 Ba4 58.3(6) 4_554 .
O7 B3 Ba6 70.4(7) 4_554 3_554
O8 B3 Ba6 59.1(7) 3_554 3_554
O9 B3 Ba6 153.5(9) 4_554 3_554
Ba4 B3 Ba6 138.4(4) . 3_554
O7 B3 Ba5 144.1(9) 4_554 3_554
O8 B3 Ba5 72.0(7) 3_554 3_554
O9 B3 Ba5 55.7(6) 4_554 3_554
Ba4 B3 Ba5 85.9(3) . 3_554
Ba6 B3 Ba5 131.0(4) 3_554 3_554
O7 B3 Ba3 102.8(8) 4_554 3_554
O8 B3 Ba3 88.9(8) 3_554 3_554
O9 B3 Ba3 80.4(7) 4_554 3_554
Ba4 B3 Ba3 115.4(4) . 3_554
Ba6 B3 Ba3 73.4(3) 3_554 3_554
Ba5 B3 Ba3 110.7(4) 3_554 3_554
B3 O7 Ba2 129.6(8) 3 5_455
B3 O7 Ba1 129.6(8) 3 5_455
Ba2 O7 Ba1 100.6(3) 5_455 5_455
B3 O7 Ba4 86.7(7) 3 3
Ba2 O7 Ba4 90.8(3) 5_455 3
Ba1 O7 Ba4 98.8(3) 5_455 3
B3 O7 Ba6 84.6(7) 3 2
Ba2 O7 Ba6 94.3(3) 5_455 2
Ba1 O7 Ba6 87.2(2) 5_455 2
Ba4 O7 Ba6 171.3(4) 3 2
B3 O8 Ba6 95.4(8) 4 .
B3 O8 Ba1 139.2(9) 4 .
Ba6 O8 Ba1 100.2(4) . .
B3 O8 Ba2 126.8(9) 4 2_655
Ba6 O8 Ba2 89.5(3) . 2_655
Ba1 O8 Ba2 90.9(3) . 2_655
B3 O8 Ba5 83.5(7) 4 .
Ba6 O8 Ba5 176.4(5) . .
Ba1 O8 Ba5 82.8(3) . .
Ba2 O8 Ba5 88.4(4) 2_655 .
B3 O9 Ba7 145.4(9) 3 3
B3 O9 Ba4 95.3(7) 3 3
Ba7 O9 Ba4 103.5(4) 3 3
B3 O9 Ba5 99.3(7) 3 2
Ba7 O9 Ba5 102.3(4) 3 2
Ba4 O9 Ba5 107.4(4) 3 2
OC2 BC1 OC2 123.1(15) 5_545 6
OC2 BC1 OC1 118.5(7) 5_545 .
OC2 BC1 OC1 118.5(7) 6 .
OC2 BC1 Ba4 113.3(4) 5_545 7
OC2 BC1 Ba4 93.4(4) 6 7
OC1 BC1 Ba4 61.4(3) . 7
OC2 BC1 Ba4 93.4(4) 5_545 8_545
OC2 BC1 Ba4 113.3(4) 6 8_545
OC1 BC1 Ba4 61.4(3) . 8_545
Ba4 BC1 Ba4 122.8(5) 7 8_545
OC2 BC1 Ba5 170.9(3) 5_545 2_655
OC2 BC1 Ba5 56.4(5) 6 2_655
OC1 BC1 Ba5 62.9(3) . 2_655
Ba4 BC1 Ba5 75.5(2) 7 2_655
Ba4 BC1 Ba5 79.3(2) 8_545 2_655
OC2 BC1 Ba5 56.4(5) 5_545 .
OC2 BC1 Ba5 170.9(3) 6 .
OC1 BC1 Ba5 62.9(3) . .
Ba4 BC1 Ba5 79.3(2) 7 .
Ba4 BC1 Ba5 75.5(2) 8_545 .
Ba5 BC1 Ba5 125.8(5) 2_655 .
BC1 OC1 Na1 180.0 . 7
BC1 OC1 Ba4 93.9(2) . 7
Na1 OC1 Ba4 86.1(2) 7 7
BC1 OC1 Ba4 93.9(2) . 8_545
Na1 OC1 Ba4 86.1(2) 7 8_545
Ba4 OC1 Ba4 172.3(4) 7 8_545
BC1 OC1 Ba5 92.5(2) . 2_655
Na1 OC1 Ba5 87.5(2) 7 2_655
Ba4 OC1 Ba5 87.49(3) 7 2_655
Ba4 OC1 Ba5 92.17(3) 8_545 2_655
BC1 OC1 Ba5 92.5(2) . .
Na1 OC1 Ba5 87.5(2) 7 .
Ba4 OC1 Ba5 92.17(3) 7 .
Ba4 OC1 Ba5 87.49(3) 8_545 .
Ba5 OC1 Ba5 175.0(4) 2_655 .
BC1 OC2 Ba2 129.3(5) 5_445 6_545
BC1 OC2 Ba1 118.8(5) 5_445 5_445
Ba2 OC2 Ba1 103.3(3) 6_545 5_445
BC1 OC2 Ba5 99.3(8) 5_445 5_445
Ba2 OC2 Ba5 105.5(3) 6_545 5_445
Ba1 OC2 Ba5 93.2(2) 5_445 5_445
F1 Na1 F1 179.2(19) 8_544 7_554
F1 Na1 F2 90.43(18) 8_544 2_655
F1 Na1 F2 89.58(18) 7_554 2_655
F1 Na1 F2 89.58(18) 8_544 .
F1 Na1 F2 90.43(18) 7_554 .
F2 Na1 F2 179.0(17) 2_655 .
F1 Na1 OC1 90.4(9) 8_544 7_554
F1 Na1 OC1 90.4(9) 7_554 7_554
F2 Na1 OC1 89.5(9) 2_655 7_554
F2 Na1 OC1 89.5(9) . 7_554
F1 Na1 Ba4 126.4(8) 8_544 .
F1 Na1 Ba4 54.2(5) 7_554 .
F2 Na1 Ba4 124.2(8) 2_655 .
F2 Na1 Ba4 55.1(4) . .
OC1 Na1 Ba4 55.2(4) 7_554 .
F1 Na1 Ba4 54.2(5) 8_544 2_655
F1 Na1 Ba4 126.4(8) 7_554 2_655
F2 Na1 Ba4 55.1(4) 2_655 2_655
F2 Na1 Ba4 124.2(8) . 2_655
OC1 Na1 Ba4 55.2(4) 7_554 2_655
Ba4 Na1 Ba4 110.4(8) . 2_655
F1 Na1 Ba1 53.8(5) 8_544 2_655
F1 Na1 Ba1 125.7(8) 7_554 2_655
F2 Na1 Ba1 55.1(4) 2_655 2_655
F2 Na1 Ba1 125.6(8) . 2_655
OC1 Na1 Ba1 124.3(4) 7_554 2_655
Ba4 Na1 Ba1 179.3(6) . 2_655
Ba4 Na1 Ba1 69.070(9) 2_655 2_655
F1 Na1 Ba1 125.7(8) 8_544 .
F1 Na1 Ba1 53.8(5) 7_554 .
F2 Na1 Ba1 125.6(8) 2_655 .
F2 Na1 Ba1 55.1(4) . .
OC1 Na1 Ba1 124.3(4) 7_554 .
Ba4 Na1 Ba1 69.071(9) . .
Ba4 Na1 Ba1 179.3(6) 2_655 .
Ba1 Na1 Ba1 111.5(8) 2_655 .
F1 Na1 Ba5 57.3(5) 8_544 8_544
F1 Na1 Ba5 123.3(8) 7_554 8_544
F2 Na1 Ba5 127.5(8) 2_655 8_544
F2 Na1 Ba5 51.8(4) . 8_544
OC1 Na1 Ba5 54.9(4) 7_554 8_544
Ba4 Na1 Ba5 69.1(4) . 8_544
Ba4 Na1 Ba5 72.5(4) 2_655 8_544
Ba1 Na1 Ba5 111.050(19) 2_655 8_544
Ba1 Na1 Ba5 106.799(19) . 8_544
F1 Na1 Ba5 123.3(8) 8_544 7_554
F1 Na1 Ba5 57.3(5) 7_554 7_554
F2 Na1 Ba5 51.8(4) 2_655 7_554
F2 Na1 Ba5 127.5(8) . 7_554
OC1 Na1 Ba5 54.9(4) 7_554 7_554
Ba4 Na1 Ba5 72.5(4) . 7_554
Ba4 Na1 Ba5 69.1(4) 2_655 7_554
Ba1 Na1 Ba5 106.799(19) 2_655 7_554
Ba1 Na1 Ba5 111.050(19) . 7_554
Ba5 Na1 Ba5 109.7(8) 8_544 7_554
F1 Na1 Ba2 123.4(8) 8_544 .
F1 Na1 Ba2 56.1(5) 7_554 .
F2 Na1 Ba2 51.4(4) 2_655 .
F2 Na1 Ba2 129.3(8) . .
OC1 Na1 Ba2 123.4(4) 7_554 .
Ba4 Na1 Ba2 110.123(18) . .
Ba4 Na1 Ba2 106.512(16) 2_655 .
Ba1 Na1 Ba2 69.7(4) 2_655 .
Ba1 Na1 Ba2 74.2(4) . .
Ba5 Na1 Ba2 178.2(8) 8_544 .
Ba5 Na1 Ba2 68.538(13) 7_554 .
Na1 F1 Ba4 89.4(7) 7 7
Na1 F1 Ba1 90.2(7) 7 7
Ba4 F1 Ba1 89.02(14) 7 7
Na1 F1 Ba6 178.8(11) 7 3
Ba4 F1 Ba6 89.6(2) 7 3
Ba1 F1 Ba6 90.5(2) 7 3
Na1 F1 Ba2 88.6(6) 7 7
Ba4 F1 Ba2 175.5(4) 7 7
Ba1 F1 Ba2 95.0(4) 7 7
Ba6 F1 Ba2 92.4(2) 3 7
Na1 F1 Ba5 87.3(7) 7 .
Ba4 F1 Ba5 91.3(4) 7 .
Ba1 F1 Ba5 177.5(2) 7 .
Ba6 F1 Ba5 92.0(2) 3 .
Ba2 F1 Ba5 84.67(13) 7 .
Na1 F2 Ba2 91.2(6) . 2_655
Na1 F2 Ba5 90.8(6) . 8_544
Ba2 F2 Ba5 91.85(14) 2_655 8_544
Na1 F2 Ba4 86.4(6) . .
Ba2 F2 Ba4 177.1(3) 2_655 .
Ba5 F2 Ba4 89.9(3) 8_544 .
Na1 F2 Ba1 86.8(6) . .
Ba2 F2 Ba1 90.9(3) 2_655 .
Ba5 F2 Ba1 176.4(3) 8_544 .
Ba4 F2 Ba1 87.28(13) . .
Na1 F2 Ba6 179.4(6) . .
Ba2 F2 Ba6 88.23(19) 2_655 .
Ba5 F2 Ba6 89.16(19) 8_544 .
Ba4 F2 Ba6 94.17(19) . .
Ba1 F2 Ba6 93.3(2) . .

loop_
_geom_bond_atom_site_label_1
_geom_bond_atom_site_label_2
_geom_bond_distance
_geom_bond_site_symmetry_2
Ba1 OC2 2.624(8) 5_545
Ba1 O2 2.690(9) .
Ba1 O8 2.767(11) .
Ba1 F1 2.837(9) 7_554
Ba1 O7 2.851(10) 5
Ba1 F2 2.888(9) .
Ba1 O6 2.923(10) .
Ba1 O5 2.926(10) .
Ba1 O1 2.983(11) .
Ba1 B1 3.132(16) .
Ba1 B2 3.152(12) .
Ba2 OC2 2.540(8) 6
Ba2 O7 2.709(9) 5
Ba2 O2 2.716(9) 5
Ba2 F2 2.795(8) 2_655
Ba2 O6 2.899(10) 5
Ba2 O8 2.915(13) 2_655
Ba2 O4 2.919(10) .
Ba2 F1 2.966(9) 7_554
Ba2 O3 3.094(11) .
Ba2 B1 3.140(13) 5
Ba2 B2 3.153(13) 5
Ba2 Na1 3.574(16) .
Ba3 O2 2.602(10) 2
Ba3 O2 2.602(10) .
Ba3 O4 2.802(10) 6_545
Ba3 O4 2.802(10) 5_455
Ba3 O5 2.813(10) 2
Ba3 O5 2.814(10) .
Ba3 B2 3.023(14) .
Ba3 B2 3.023(14) 2
Ba3 B3 3.312(13) 3
Ba3 B3 3.312(13) 4
Ba3 Ba7 3.4922(8) 3
Ba3 Ba6 3.8831(9) .
Ba4 O9 2.687(11) 4_554
Ba4 O3 2.741(10) 7_554
Ba4 F1 2.827(10) 7_554
Ba4 O1 2.864(10) 7_554
Ba4 F2 2.865(8) .
Ba4 OC1 2.8695(10) 7_554
Ba4 O5 2.916(10) .
Ba4 O7 2.919(10) 4_554
Ba4 O6 2.968(10) .
Ba4 B3 3.144(13) .
Ba4 B2 3.189(13) .
Ba4 BC1 3.260(8) 7_554
Ba5 O1 2.702(11) .
Ba5 O9 2.752(11) 2
Ba5 OC2 2.769(9) 5_545
Ba5 F2 2.805(9) 8_545
Ba5 O3 2.813(9) 2_655
Ba5 OC1 2.9222(8) .
Ba5 O4 2.984(10) 7
Ba5 F1 3.007(9) .
Ba5 O6 3.027(10) 4
Ba5 O8 3.145(11) .
Ba5 B2 3.254(13) 4
Ba5 BC1 3.280(8) .
Ba6 O6 2.558(5) 6_545
Ba6 O4 2.667(5) 6_545
Ba6 O5 2.725(5) .
Ba6 O8 2.742(11) .
Ba6 O3 2.811(11) 7_554
Ba6 F1 2.850(6) 4_554
Ba6 O1 2.892(11) 4_554
Ba6 F2 2.925(5) .
Ba6 O7 3.008(10) 2
Ba6 B3 3.180(13) 4
Ba6 B1 3.231(16) 4_554
Ba7 O9 2.603(11) 3_554
Ba7 O9 2.603(11) 4_554
Ba7 O5 2.824(10) 2
Ba7 O5 2.824(10) .
Ba7 O4 2.842(10) 5_455
Ba7 O4 2.842(10) 6_545
Ba7 B2 3.083(12) .
Ba7 B2 3.083(12) 2
Ba7 O2 3.285(11) 4_554
Ba7 O2 3.285(11) 3_554
Ba7 B1 3.329(15) 4_554
Ba7 B1 3.329(15) 3_554
B1 O2 1.358(19) .
B1 O3 1.390(17) 5_455
B1 O1 1.428(16) .
B2 O5 1.368(8) .
B2 O6 1.369(9) .
B2 O4 1.395(8) 5_455
B3 O7 1.349(14) 4_554
B3 O8 1.371(16) 3_554
B3 O9 1.404(17) 4_554
BC1 OC2 1.366(11) 5_545
BC1 OC2 1.366(11) 6
BC1 OC1 1.37(2) .
OC1 Na1 2.18(3) 7
Na1 F1 2.070(5) 8_544
Na1 F1 2.070(6) 7_554
Na1 F2 2.172(5) 2_655
Na1 F2 2.172(5) .
